data_4024664
loop_
_publ_author_name
'Steven J. Robbins'
'Michelle E. Thibault'
'Jason D. Masuda'
'David R. Ward'
'Ren\'e T. Boer\'e'
'Peter W. Dibble'

_publ_contact_author_address
; 
Department of Chemistry and Biochemistry
University of Lethbridge
Lethbridge, AB Canada
T1K 3M4
;
_publ_contact_author_email dibble@uleth.ca
_publ_contact_author_fax +1-403-329-2045
_publ_contact_author_name 'Dibble, Peter W.'
_publ_contact_author_phone +1-403-329-2308
_publ_section_title
;
X-ray Structures of Cyclophanes Derived from Naphtho[1,2-c:5,6-c]difuran
and the Synthesis, Structure, and Reaction Kinetics of Its
1,3,6,8-Tetrasilylated Derivative
;
_journal_name_full 'Journal of Organic Chemistry'
_journal_page_first 5192
_journal_page_last 5198
_journal_paper_doi 10.1021/jo900582r
_journal_volume 74
_journal_year 2009
_chemical_formula_moiety 'C25 H39 N O3 Si2'
_chemical_formula_sum 'C25 H39 N O3 Si2'
_chemical_formula_weight 457.75
_chemical_name_systematic
;
 ?
;
_space_group_IT_number 2
_symmetry_cell_setting triclinic
_symmetry_Int_Tables_number 2
_symmetry_space_group_name_Hall '-P 1'
_symmetry_space_group_name_H-M 'P -1'
_atom_sites_solution_hydrogens geom
_atom_sites_solution_primary direct
_atom_sites_solution_secondary difmap
_audit_creation_method SHELXL-97
_audit_update_record
;
2008-10-14 # Formatted by publCIF
;
_cell_angle_alpha 94.253(2)
_cell_angle_beta 90.449(2)
_cell_angle_gamma 104.816(2)
_cell_formula_units_Z 2
_cell_length_a 8.0227(11)
_cell_length_b 11.0423(14)
_cell_length_c 15.171(2)
_cell_measurement_reflns_used 4652
_cell_measurement_temperature 193(2)
_cell_measurement_theta_max 26.40
_cell_measurement_theta_min 2.25
_cell_volume 1295.3(3)
_computing_cell_refinement 'Bruker SAINT (Bruker, 1997)'
_computing_data_collection 'Bruker SMART (Bruker, 1997)'
_computing_data_reduction 'Bruker SAINT (Bruker, 1997)'
_computing_molecular_graphics 'Bruker SHELXTL (Bruker, 1997)'
_computing_publication_material 'Bruker SHELXTL (Bruker, 1997)'
_computing_structure_refinement 'SHELXL-97 (Sheldrick, 1997)'
_computing_structure_solution 'SHELXS-97 (Sheldrick, 1990)'
_diffrn_ambient_temperature 193(2)
_diffrn_detector_area_resol_mean 8.192
_diffrn_measured_fraction_theta_full 0.998
_diffrn_measured_fraction_theta_max 0.994
_diffrn_measurement_device_type 'Bruker PLATFORM diffractometer/SMART 1000 CCD area detector'
_diffrn_measurement_method '\w scans'
_diffrn_radiation_monochromator graphite
_diffrn_radiation_source 'fine-focus sealed tube'
_diffrn_radiation_type MoK\a
_diffrn_radiation_wavelength 0.71073
_diffrn_reflns_av_R_equivalents 0.0142
_diffrn_reflns_av_sigmaI/netI 0.0218
_diffrn_reflns_limit_h_max 10
_diffrn_reflns_limit_h_min -10
_diffrn_reflns_limit_k_max 13
_diffrn_reflns_limit_k_min -13
_diffrn_reflns_limit_l_max 18
_diffrn_reflns_limit_l_min -18
_diffrn_reflns_number 10286
_diffrn_reflns_theta_full 25.25
_diffrn_reflns_theta_max 26.41
_diffrn_reflns_theta_min 1.35
_diffrn_standards_decay_% 0
_diffrn_standards_interval_time 0
_diffrn_standards_number 0
_exptl_absorpt_coefficient_mu 0.162
_exptl_absorpt_correction_T_max 0.9622
_exptl_absorpt_correction_T_min 0.8909
_exptl_absorpt_correction_type multi-scan
_exptl_absorpt_process_details 'SADABS (Sheldrick, 1996)'
_exptl_crystal_colour colorless
_exptl_crystal_density_diffrn 1.174
_exptl_crystal_density_method 'not measured'
_exptl_crystal_description block
_exptl_crystal_F_000 496
_exptl_crystal_size_max 0.73
_exptl_crystal_size_mid 0.43
_exptl_crystal_size_min 0.24
_refine_diff_density_max 0.429
_refine_diff_density_min -0.290
_refine_diff_density_rms 0.054
_refine_ls_extinction_method none
_refine_ls_goodness_of_fit_ref 1.064
_refine_ls_hydrogen_treatment constr
_refine_ls_matrix_type full
_refine_ls_number_parameters 281
_refine_ls_number_reflns 5271
_refine_ls_number_restraints 0
_refine_ls_restrained_S_all 1.064
_refine_ls_R_factor_all 0.0454
_refine_ls_R_factor_gt 0.0401
_refine_ls_shift/su_max 0.000
_refine_ls_shift/su_mean 0.000
_refine_ls_structure_factor_coef Fsqd
_refine_ls_weighting_details 'calc w=1/[\s^2^(Fo^2^)+(0.0705P)^2^+0.4623P] where P=(Fo^2^+2Fc^2^)/3'
_refine_ls_weighting_scheme calc
_refine_ls_wR_factor_gt 0.1149
_refine_ls_wR_factor_ref 0.1234
_reflns_number_gt 4646
_reflns_number_total 5271
_reflns_threshold_expression I>2\s(I)
_cod_data_source_file jo900582r_si_003.cif
_cod_data_source_block 9
_cod_depositor_comments
;
The following automatic conversions were performed:
'_symmetry_cell_setting' value 'Triclinic' changed to 'triclinic'
according to '/home/saulius/struct/CIF-dictionaries/cif_core.dic'
dictionary named 'cif_core.dic' version 2.4.1 from 2010-06-29.

Automatic conversion script
Id: cif_fix_enum 1527 2010-12-29 10:47:43Z saulius 
;
_cod_original_sg_symbol_H-M P-1
_cod_database_code 4024664

loop_
_symmetry_equiv_pos_as_xyz
'x, y, z'
'-x, -y, -z'

loop_
_atom_site_label
_atom_site_type_symbol
_atom_site_fract_x
_atom_site_fract_y
_atom_site_fract_z
_atom_site_U_iso_or_equiv
_atom_site_adp_type
_atom_site_occupancy
_atom_site_symmetry_multiplicity
_atom_site_calc_flag
_atom_site_refinement_flags
_atom_site_disorder_assembly
_atom_site_disorder_group
Si1 Si 0.23979(6) -0.08365(4) 0.18306(3) 0.02967(13) Uani 1 1 d . . .
Si2 Si 0.11277(5) 0.31541(4) 0.39103(3) 0.02817(13) Uani 1 1 d . . .
O1 O 0.17479(12) 0.11599(9) 0.28499(6) 0.0245(2) Uani 1 1 d . . .
O2 O 0.1909(2) 0.12814(13) -0.01190(8) 0.0491(3) Uani 1 1 d . . .
O3 O 0.08297(17) 0.45316(12) 0.16070(9) 0.0452(3) Uani 1 1 d . . .
N N 0.1508(2) 0.30736(14) 0.06161(9) 0.0390(3) Uani 1 1 d . . .
C1 C 0.23222(19) 0.08847(14) 0.19597(9) 0.0256(3) Uani 1 1 d . . .
C2 C 0.0879(2) 0.12606(14) 0.13992(10) 0.0289(3) Uani 1 1 d . . .
H2 H -0.0180 0.0548 0.1306 0.035 Uiso 1 1 calc R . .
C3 C 0.05233(19) 0.23659(14) 0.19862(10) 0.0288(3) Uani 1 1 d . . .
H3 H -0.0705 0.2176 0.2170 0.035 Uiso 1 1 calc R . .
C4 C 0.18009(18) 0.24877(13) 0.28105(10) 0.0249(3) Uani 1 1 d . . .
C5 C 0.35878(18) 0.29813(14) 0.24426(9) 0.0251(3) Uani 1 1 d . . .
C6 C 0.4726(2) 0.41607(15) 0.24786(11) 0.0316(3) Uani 1 1 d . . .
H6 H 0.4505 0.4844 0.2835 0.038 Uiso 1 1 calc R . .
C7 C 0.6206(2) 0.43209(16) 0.19780(12) 0.0378(4) Uani 1 1 d . . .
H7 H 0.7030 0.5113 0.2014 0.045 Uiso 1 1 calc R . .
C8 C 0.6488(2) 0.33363(17) 0.14290(12) 0.0383(4) Uani 1 1 d . . .
H8 H 0.7487 0.3470 0.1080 0.046 Uiso 1 1 calc R . .
C9 C 0.5328(2) 0.21547(16) 0.13813(11) 0.0328(3) Uani 1 1 d . . .
H9 H 0.5513 0.1485 0.0997 0.039 Uiso 1 1 calc R . .
C10 C 0.38996(19) 0.19792(14) 0.19070(10) 0.0263(3) Uani 1 1 d . . .
C11 C 0.1490(2) 0.18088(17) 0.05364(11) 0.0362(4) Uani 1 1 d . . .
C12 C 0.0946(2) 0.34709(16) 0.14190(11) 0.0347(4) Uani 1 1 d . . .
C13 C 0.2149(3) 0.3929(2) -0.00676(14) 0.0571(6) Uani 1 1 d . . .
H13A H 0.2791 0.4746 0.0211 0.069 Uiso 1 1 calc R . .
H13B H 0.1174 0.4036 -0.0419 0.069 Uiso 1 1 calc R . .
H13C H 0.2912 0.3579 -0.0453 0.069 Uiso 1 1 calc R . .
C14 C 0.4118(2) -0.11675(17) 0.25721(13) 0.0410(4) Uani 1 1 d . . .
C15 C 0.3684(4) -0.0993(3) 0.35399(16) 0.0889(10) Uani 1 1 d . . .
H15A H 0.4561 -0.1197 0.3913 0.107 Uiso 1 1 calc R . .
H15B H 0.2552 -0.1551 0.3645 0.107 Uiso 1 1 calc R . .
H15C H 0.3658 -0.0118 0.3685 0.107 Uiso 1 1 calc R . .
C16 C 0.5921(3) -0.0338(2) 0.2420(2) 0.0704(7) Uani 1 1 d . . .
H16A H 0.6761 -0.0554 0.2811 0.084 Uiso 1 1 calc R . .
H16B H 0.5932 0.0547 0.2548 0.084 Uiso 1 1 calc R . .
H16C H 0.6224 -0.0476 0.1802 0.084 Uiso 1 1 calc R . .
C17 C 0.4185(3) -0.2529(2) 0.2357(2) 0.0669(7) Uani 1 1 d . . .
H17A H 0.5051 -0.2723 0.2744 0.080 Uiso 1 1 calc R . .
H17B H 0.4495 -0.2644 0.1738 0.080 Uiso 1 1 calc R . .
H17C H 0.3053 -0.3094 0.2451 0.080 Uiso 1 1 calc R . .
C18 C 0.2818(3) -0.12385(18) 0.06513(12) 0.0457(4) Uani 1 1 d . . .
H18A H 0.2851 -0.2121 0.0573 0.055 Uiso 1 1 calc R . .
H18B H 0.3928 -0.0700 0.0490 0.055 Uiso 1 1 calc R . .
H18C H 0.1897 -0.1105 0.0272 0.055 Uiso 1 1 calc R . .
C19 C 0.0225(2) -0.17665(17) 0.21335(13) 0.0440(4) Uani 1 1 d . . .
H19A H 0.0187 -0.2663 0.2078 0.053 Uiso 1 1 calc R . .
H19B H -0.0653 -0.1610 0.1737 0.053 Uiso 1 1 calc R . .
H19C H -0.0001 -0.1516 0.2745 0.053 Uiso 1 1 calc R . .
C20 C 0.2366(2) 0.27456(15) 0.48637(10) 0.0313(3) Uani 1 1 d . . .
C21 C 0.2173(3) 0.35599(18) 0.57045(12) 0.0448(4) Uani 1 1 d . . .
H21A H 0.2833 0.3359 0.6194 0.054 Uiso 1 1 calc R . .
H21B H 0.0953 0.3390 0.5854 0.054 Uiso 1 1 calc R . .
H21C H 0.2610 0.4450 0.5602 0.054 Uiso 1 1 calc R . .
C22 C 0.4280(2) 0.29755(19) 0.46589(12) 0.0417(4) Uani 1 1 d . . .
H22A H 0.4901 0.2772 0.5163 0.050 Uiso 1 1 calc R . .
H22B H 0.4750 0.3860 0.4550 0.050 Uiso 1 1 calc R . .
H22C H 0.4414 0.2442 0.4133 0.050 Uiso 1 1 calc R . .
C23 C 0.1638(3) 0.13657(16) 0.50471(12) 0.0422(4) Uani 1 1 d . . .
H23A H 0.2292 0.1166 0.5540 0.051 Uiso 1 1 calc R . .
H23B H 0.1736 0.0825 0.4518 0.051 Uiso 1 1 calc R . .
H23C H 0.0423 0.1224 0.5200 0.051 Uiso 1 1 calc R . .
C24 C 0.1566(3) 0.48929(17) 0.38822(13) 0.0446(4) Uani 1 1 d . . .
H24A H 0.0909 0.5088 0.3389 0.054 Uiso 1 1 calc R . .
H24B H 0.2801 0.5251 0.3804 0.054 Uiso 1 1 calc R . .
H24C H 0.1218 0.5253 0.4439 0.054 Uiso 1 1 calc R . .
C25 C -0.1233(2) 0.2461(2) 0.40071(13) 0.0465(5) Uani 1 1 d . . .
H25A H -0.1852 0.2674 0.3506 0.056 Uiso 1 1 calc R . .
H25B H -0.1626 0.2799 0.4560 0.056 Uiso 1 1 calc R . .
H25C H -0.1464 0.1546 0.4006 0.056 Uiso 1 1 calc R . .

loop_
_atom_site_aniso_label
_atom_site_aniso_U_11
_atom_site_aniso_U_22
_atom_site_aniso_U_33
_atom_site_aniso_U_23
_atom_site_aniso_U_13
_atom_site_aniso_U_12
Si1 0.0342(2) 0.0243(2) 0.0293(2) -0.00015(16) 0.00235(17) 0.00597(17)
Si2 0.0261(2) 0.0263(2) 0.0308(2) -0.00106(16) 0.00399(16) 0.00516(16)
O1 0.0271(5) 0.0226(5) 0.0231(5) 0.0013(4) 0.0027(4) 0.0051(4)
O2 0.0659(9) 0.0523(8) 0.0265(6) 0.0029(5) -0.0015(6) 0.0109(7)
O3 0.0458(7) 0.0334(7) 0.0584(8) 0.0105(6) -0.0065(6) 0.0121(5)
N 0.0450(8) 0.0366(8) 0.0332(7) 0.0118(6) -0.0063(6) 0.0042(6)
C1 0.0274(7) 0.0272(7) 0.0213(7) 0.0017(5) 0.0010(5) 0.0056(6)
C2 0.0281(7) 0.0291(8) 0.0268(7) 0.0027(6) -0.0041(6) 0.0025(6)
C3 0.0225(7) 0.0295(8) 0.0337(8) 0.0050(6) -0.0026(6) 0.0048(6)
C4 0.0237(7) 0.0226(7) 0.0278(7) 0.0023(5) 0.0001(5) 0.0048(5)
C5 0.0229(7) 0.0274(7) 0.0249(7) 0.0049(5) -0.0011(5) 0.0056(6)
C6 0.0295(8) 0.0274(8) 0.0351(8) 0.0035(6) -0.0008(6) 0.0019(6)
C7 0.0293(8) 0.0354(9) 0.0432(9) 0.0100(7) 0.0004(7) -0.0035(7)
C8 0.0260(8) 0.0484(10) 0.0408(9) 0.0140(8) 0.0076(7) 0.0070(7)
C9 0.0309(8) 0.0385(9) 0.0310(8) 0.0056(6) 0.0055(6) 0.0113(7)
C10 0.0258(7) 0.0277(7) 0.0255(7) 0.0051(6) -0.0011(5) 0.0062(6)
C11 0.0381(9) 0.0386(9) 0.0284(8) 0.0053(7) -0.0073(7) 0.0028(7)
C12 0.0277(8) 0.0339(9) 0.0416(9) 0.0085(7) -0.0087(6) 0.0050(6)
C13 0.0761(15) 0.0492(12) 0.0419(11) 0.0207(9) 0.0004(10) 0.0037(10)
C14 0.0471(10) 0.0340(9) 0.0461(10) 0.0043(7) -0.0033(8) 0.0177(8)
C15 0.118(2) 0.137(3) 0.0435(13) 0.0125(14) -0.0079(14) 0.089(2)
C16 0.0511(13) 0.0522(13) 0.107(2) 0.0212(13) -0.0295(13) 0.0083(10)
C17 0.0692(15) 0.0365(11) 0.0994(19) 0.0089(11) -0.0116(13) 0.0210(10)
C18 0.0570(12) 0.0414(10) 0.0364(9) -0.0085(8) 0.0056(8) 0.0116(9)
C19 0.0430(10) 0.0343(9) 0.0504(11) 0.0084(8) 0.0057(8) 0.0010(7)
C20 0.0327(8) 0.0274(8) 0.0299(8) 0.0015(6) 0.0015(6) 0.0008(6)
C21 0.0560(11) 0.0401(10) 0.0327(9) -0.0039(7) 0.0015(8) 0.0040(8)
C22 0.0313(9) 0.0504(11) 0.0407(9) 0.0109(8) -0.0026(7) 0.0034(8)
C23 0.0498(10) 0.0318(9) 0.0415(10) 0.0072(7) 0.0046(8) 0.0027(8)
C24 0.0598(12) 0.0320(9) 0.0448(10) 0.0008(7) 0.0103(9) 0.0172(8)
C25 0.0284(9) 0.0608(12) 0.0465(10) -0.0048(9) 0.0069(7) 0.0071(8)

loop_
_atom_type_symbol
_atom_type_description
_atom_type_scat_dispersion_real
_atom_type_scat_dispersion_imag
_atom_type_scat_source
C C 0.0033 0.0016 'International Tables Vol C Tables 4.2.6.8 and 6.1.1.4'
H H 0.0000 0.0000 'International Tables Vol C Tables 4.2.6.8 and 6.1.1.4'
N N 0.0061 0.0033 'International Tables Vol C Tables 4.2.6.8 and 6.1.1.4'
O O 0.0106 0.0060 'International Tables Vol C Tables 4.2.6.8 and 6.1.1.4'
Si Si 0.0817 0.0704 'International Tables Vol C Tables 4.2.6.8 and 6.1.1.4'

loop_
_geom_angle_atom_site_label_1
_geom_angle_atom_site_label_2
_geom_angle_atom_site_label_3
_geom_angle
_geom_angle_site_symmetry_1
_geom_angle_site_symmetry_3
_geom_angle_publ_flag
C19 Si1 C18 110.38(9) . . ?
C19 Si1 C14 109.94(9) . . ?
C18 Si1 C14 109.69(9) . . ?
C19 Si1 C1 105.82(8) . . ?
C18 Si1 C1 108.43(8) . . ?
C14 Si1 C1 112.52(7) . . ?
C25 Si2 C24 109.61(10) . . ?
C25 Si2 C20 110.58(8) . . ?
C24 Si2 C20 110.50(8) . . ?
C25 Si2 C4 107.44(8) . . ?
C24 Si2 C4 108.16(7) . . ?
C20 Si2 C4 110.48(7) . . ?
C4 O1 C1 99.90(10) . . ?
C12 N C11 114.07(14) . . ?
C12 N C13 122.63(16) . . ?
C11 N C13 123.23(17) . . ?
O1 C1 C10 100.69(11) . . ?
O1 C1 C2 98.98(11) . . ?
C10 C1 C2 104.09(11) . . ?
O1 C1 Si1 108.84(9) . . ?
C10 C1 Si1 123.45(11) . . ?
C2 C1 Si1 116.97(10) . . ?
C11 C2 C3 104.94(13) . . ?
C11 C2 C1 114.40(13) . . ?
C3 C2 C1 102.41(11) . . ?
C11 C2 H2 111.5 . . ?
C3 C2 H2 111.5 . . ?
C1 C2 H2 111.5 . . ?
C12 C3 C2 104.93(13) . . ?
C12 C3 C4 114.52(12) . . ?
C2 C3 C4 102.95(11) . . ?
C12 C3 H3 111.3 . . ?
C2 C3 H3 111.3 . . ?
C4 C3 H3 111.3 . . ?
O1 C4 C5 100.71(11) . . ?
O1 C4 C3 98.81(11) . . ?
C5 C4 C3 104.32(11) . . ?
O1 C4 Si2 110.36(9) . . ?
C5 C4 Si2 122.32(10) . . ?
C3 C4 Si2 116.75(10) . . ?
C6 C5 C10 120.88(14) . . ?
C6 C5 C4 133.04(14) . . ?
C10 C5 C4 105.70(12) . . ?
C5 C6 C7 118.28(15) . . ?
C5 C6 H6 120.9 . . ?
C7 C6 H6 120.9 . . ?
C8 C7 C6 120.71(15) . . ?
C8 C7 H7 119.6 . . ?
C6 C7 H7 119.6 . . ?
C7 C8 C9 120.97(15) . . ?
C7 C8 H8 119.5 . . ?
C9 C8 H8 119.5 . . ?
C10 C9 C8 118.38(15) . . ?
C10 C9 H9 120.8 . . ?
C8 C9 H9 120.8 . . ?
C9 C10 C5 120.69(14) . . ?
C9 C10 C1 132.34(14) . . ?
C5 C10 C1 106.43(12) . . ?
O2 C11 N 123.99(16) . . ?
O2 C11 C2 128.12(16) . . ?
N C11 C2 107.89(14) . . ?
O3 C12 N 123.96(16) . . ?
O3 C12 C3 127.89(17) . . ?
N C12 C3 108.14(14) . . ?
N C13 H13A 109.5 . . ?
N C13 H13B 109.5 . . ?
H13A C13 H13B 109.5 . . ?
N C13 H13C 109.5 . . ?
H13A C13 H13C 109.5 . . ?
H13B C13 H13C 109.5 . . ?
C15 C14 C17 109.0(2) . . ?
C15 C14 C16 109.3(2) . . ?
C17 C14 C16 106.86(18) . . ?
C15 C14 Si1 110.51(14) . . ?
C17 C14 Si1 108.34(14) . . ?
C16 C14 Si1 112.69(13) . . ?
C14 C15 H15A 109.5 . . ?
C14 C15 H15B 109.5 . . ?
H15A C15 H15B 109.5 . . ?
C14 C15 H15C 109.5 . . ?
H15A C15 H15C 109.5 . . ?
H15B C15 H15C 109.5 . . ?
C14 C16 H16A 109.5 . . ?
C14 C16 H16B 109.5 . . ?
H16A C16 H16B 109.5 . . ?
C14 C16 H16C 109.5 . . ?
H16A C16 H16C 109.5 . . ?
H16B C16 H16C 109.5 . . ?
C14 C17 H17A 109.5 . . ?
C14 C17 H17B 109.5 . . ?
H17A C17 H17B 109.5 . . ?
C14 C17 H17C 109.5 . . ?
H17A C17 H17C 109.5 . . ?
H17B C17 H17C 109.5 . . ?
Si1 C18 H18A 109.5 . . ?
Si1 C18 H18B 109.5 . . ?
H18A C18 H18B 109.5 . . ?
Si1 C18 H18C 109.5 . . ?
H18A C18 H18C 109.5 . . ?
H18B C18 H18C 109.5 . . ?
Si1 C19 H19A 109.5 . . ?
Si1 C19 H19B 109.5 . . ?
H19A C19 H19B 109.5 . . ?
Si1 C19 H19C 109.5 . . ?
H19A C19 H19C 109.5 . . ?
H19B C19 H19C 109.5 . . ?
C22 C20 C23 109.39(15) . . ?
C22 C20 C21 109.06(14) . . ?
C23 C20 C21 107.77(14) . . ?
C22 C20 Si2 110.65(11) . . ?
C23 C20 Si2 110.30(11) . . ?
C21 C20 Si2 109.62(12) . . ?
C20 C21 H21A 109.5 . . ?
C20 C21 H21B 109.5 . . ?
H21A C21 H21B 109.5 . . ?
C20 C21 H21C 109.5 . . ?
H21A C21 H21C 109.5 . . ?
H21B C21 H21C 109.5 . . ?
C20 C22 H22A 109.5 . . ?
C20 C22 H22B 109.5 . . ?
H22A C22 H22B 109.5 . . ?
C20 C22 H22C 109.5 . . ?
H22A C22 H22C 109.5 . . ?
H22B C22 H22C 109.5 . . ?
C20 C23 H23A 109.5 . . ?
C20 C23 H23B 109.5 . . ?
H23A C23 H23B 109.5 . . ?
C20 C23 H23C 109.5 . . ?
H23A C23 H23C 109.5 . . ?
H23B C23 H23C 109.5 . . ?
Si2 C24 H24A 109.5 . . ?
Si2 C24 H24B 109.5 . . ?
H24A C24 H24B 109.5 . . ?
Si2 C24 H24C 109.5 . . ?
H24A C24 H24C 109.5 . . ?
H24B C24 H24C 109.5 . . ?
Si2 C25 H25A 109.5 . . ?
Si2 C25 H25B 109.5 . . ?
H25A C25 H25B 109.5 . . ?
Si2 C25 H25C 109.5 . . ?
H25A C25 H25C 109.5 . . ?
H25B C25 H25C 109.5 . . ?

loop_
_geom_bond_atom_site_label_1
_geom_bond_atom_site_label_2
_geom_bond_distance
_geom_bond_site_symmetry_2
_geom_bond_publ_flag
Si1 C19 1.8631(18) . ?
Si1 C18 1.8655(18) . ?
Si1 C14 1.8966(19) . ?
Si1 C1 1.9128(16) . ?
Si2 C25 1.8642(18) . ?
Si2 C24 1.8653(18) . ?
Si2 C20 1.8936(17) . ?
Si2 C4 1.9111(15) . ?
O1 C4 1.4616(17) . ?
O1 C1 1.4659(17) . ?
O2 C11 1.209(2) . ?
O3 C12 1.212(2) . ?
N C12 1.382(2) . ?
N C11 1.389(2) . ?
N C13 1.462(2) . ?
C1 C10 1.517(2) . ?
C1 C2 1.587(2) . ?
C2 C11 1.515(2) . ?
C2 C3 1.544(2) . ?
C2 H2 1.0000 . ?
C3 C12 1.514(2) . ?
C3 C4 1.586(2) . ?
C3 H3 1.0000 . ?
C4 C5 1.5238(19) . ?
C5 C6 1.383(2) . ?
C5 C10 1.400(2) . ?
C6 C7 1.395(2) . ?
C6 H6 0.9500 . ?
C7 C8 1.386(3) . ?
C7 H7 0.9500 . ?
C8 C9 1.392(2) . ?
C8 H8 0.9500 . ?
C9 C10 1.382(2) . ?
C9 H9 0.9500 . ?
C13 H13A 0.9800 . ?
C13 H13B 0.9800 . ?
C13 H13C 0.9800 . ?
C14 C15 1.521(3) . ?
C14 C17 1.530(3) . ?
C14 C16 1.531(3) . ?
C15 H15A 0.9800 . ?
C15 H15B 0.9800 . ?
C15 H15C 0.9800 . ?
C16 H16A 0.9800 . ?
C16 H16B 0.9800 . ?
C16 H16C 0.9800 . ?
C17 H17A 0.9800 . ?
C17 H17B 0.9800 . ?
C17 H17C 0.9800 . ?
C18 H18A 0.9800 . ?
C18 H18B 0.9800 . ?
C18 H18C 0.9800 . ?
C19 H19A 0.9800 . ?
C19 H19B 0.9800 . ?
C19 H19C 0.9800 . ?
C20 C22 1.529(2) . ?
C20 C23 1.533(2) . ?
C20 C21 1.537(2) . ?
C21 H21A 0.9800 . ?
C21 H21B 0.9800 . ?
C21 H21C 0.9800 . ?
C22 H22A 0.9800 . ?
C22 H22B 0.9800 . ?
C22 H22C 0.9800 . ?
C23 H23A 0.9800 . ?
C23 H23B 0.9800 . ?
C23 H23C 0.9800 . ?
C24 H24A 0.9800 . ?
C24 H24B 0.9800 . ?
C24 H24C 0.9800 . ?
C25 H25A 0.9800 . ?
C25 H25B 0.9800 . ?
C25 H25C 0.9800 . ?

loop_
_geom_torsion_atom_site_label_1
_geom_torsion_atom_site_label_2
_geom_torsion_atom_site_label_3
_geom_torsion_atom_site_label_4
_geom_torsion
_geom_torsion_site_symmetry_1
_geom_torsion_site_symmetry_2
_geom_torsion_site_symmetry_3
_geom_torsion_site_symmetry_4
_geom_torsion_publ_flag
C4 O1 C1 C10 48.29(12) . . . . ?
C4 O1 C1 C2 -58.00(11) . . . . ?
C4 O1 C1 Si1 179.37(9) . . . . ?
C19 Si1 C1 O1 53.51(12) . . . . ?
C18 Si1 C1 O1 171.92(10) . . . . ?
C14 Si1 C1 O1 -66.57(12) . . . . ?
C19 Si1 C1 C10 170.92(12) . . . . ?
C18 Si1 C1 C10 -70.67(14) . . . . ?
C14 Si1 C1 C10 50.84(14) . . . . ?
C19 Si1 C1 C2 -57.51(13) . . . . ?
C18 Si1 C1 C2 60.91(13) . . . . ?
C14 Si1 C1 C2 -177.59(11) . . . . ?
O1 C1 C2 C11 146.93(13) . . . . ?
C10 C1 C2 C11 43.43(16) . . . . ?
Si1 C1 C2 C11 -96.51(14) . . . . ?
O1 C1 C2 C3 33.99(13) . . . . ?
C10 C1 C2 C3 -69.50(13) . . . . ?
Si1 C1 C2 C3 150.55(10) . . . . ?
C11 C2 C3 C12 0.28(15) . . . . ?
C1 C2 C3 C12 120.05(12) . . . . ?
C11 C2 C3 C4 -119.85(13) . . . . ?
C1 C2 C3 C4 -0.09(14) . . . . ?
C1 O1 C4 C5 -48.72(12) . . . . ?
C1 O1 C4 C3 57.79(12) . . . . ?
C1 O1 C4 Si2 -179.30(9) . . . . ?
C12 C3 C4 O1 -147.23(13) . . . . ?
C2 C3 C4 O1 -33.94(13) . . . . ?
C12 C3 C4 C5 -43.71(16) . . . . ?
C2 C3 C4 C5 69.58(13) . . . . ?
C12 C3 C4 Si2 94.58(14) . . . . ?
C2 C3 C4 Si2 -152.12(10) . . . . ?
C25 Si2 C4 O1 -70.91(12) . . . . ?
C24 Si2 C4 O1 170.85(10) . . . . ?
C20 Si2 C4 O1 49.79(11) . . . . ?
C25 Si2 C4 C5 171.10(12) . . . . ?
C24 Si2 C4 C5 52.86(14) . . . . ?
C20 Si2 C4 C5 -68.20(13) . . . . ?
C25 Si2 C4 C3 40.81(13) . . . . ?
C24 Si2 C4 C3 -77.44(13) . . . . ?
C20 Si2 C4 C3 161.51(10) . . . . ?
O1 C4 C5 C6 -156.60(16) . . . . ?
C3 C4 C5 C6 101.32(18) . . . . ?
Si2 C4 C5 C6 -34.0(2) . . . . ?
O1 C4 C5 C10 30.68(13) . . . . ?
C3 C4 C5 C10 -71.39(14) . . . . ?
Si2 C4 C5 C10 153.27(11) . . . . ?
C10 C5 C6 C7 -1.0(2) . . . . ?
C4 C5 C6 C7 -172.82(15) . . . . ?
C5 C6 C7 C8 2.8(2) . . . . ?
C6 C7 C8 C9 -1.8(3) . . . . ?
C7 C8 C9 C10 -1.1(2) . . . . ?
C8 C9 C10 C5 3.0(2) . . . . ?
C8 C9 C10 C1 173.23(15) . . . . ?
C6 C5 C10 C9 -1.9(2) . . . . ?
C4 C5 C10 C9 171.87(13) . . . . ?
C6 C5 C10 C1 -174.44(13) . . . . ?
C4 C5 C10 C1 -0.64(14) . . . . ?
O1 C1 C10 C9 159.20(15) . . . . ?
C2 C1 C10 C9 -98.61(18) . . . . ?
Si1 C1 C10 C9 38.0(2) . . . . ?
O1 C1 C10 C5 -29.52(14) . . . . ?
C2 C1 C10 C5 72.67(13) . . . . ?
Si1 C1 C10 C5 -150.75(11) . . . . ?
C12 N C11 O2 178.87(16) . . . . ?
C13 N C11 O2 -4.2(3) . . . . ?
C12 N C11 C2 -1.48(19) . . . . ?
C13 N C11 C2 175.43(16) . . . . ?
C3 C2 C11 O2 -179.73(17) . . . . ?
C1 C2 C11 O2 68.9(2) . . . . ?
C3 C2 C11 N 0.65(16) . . . . ?
C1 C2 C11 N -110.78(15) . . . . ?
C11 N C12 O3 -178.23(15) . . . . ?
C13 N C12 O3 4.8(3) . . . . ?
C11 N C12 C3 1.67(19) . . . . ?
C13 N C12 C3 -175.25(16) . . . . ?
C2 C3 C12 O3 178.77(16) . . . . ?
C4 C3 C12 O3 -69.1(2) . . . . ?
C2 C3 C12 N -1.13(16) . . . . ?
C4 C3 C12 N 110.99(15) . . . . ?
C19 Si1 C14 C15 -51.8(2) . . . . ?
C18 Si1 C14 C15 -173.35(18) . . . . ?
C1 Si1 C14 C15 65.9(2) . . . . ?
C19 Si1 C14 C17 67.55(17) . . . . ?
C18 Si1 C14 C17 -54.00(18) . . . . ?
C1 Si1 C14 C17 -174.78(14) . . . . ?
C19 Si1 C14 C16 -174.43(16) . . . . ?
C18 Si1 C14 C16 64.03(18) . . . . ?
C1 Si1 C14 C16 -56.76(18) . . . . ?
C25 Si2 C20 C22 163.83(12) . . . . ?
C24 Si2 C20 C22 -74.64(14) . . . . ?
C4 Si2 C20 C22 45.02(13) . . . . ?
C25 Si2 C20 C23 42.65(14) . . . . ?
C24 Si2 C20 C23 164.18(12) . . . . ?
C4 Si2 C20 C23 -76.16(13) . . . . ?
C25 Si2 C20 C21 -75.85(13) . . . . ?
C24 Si2 C20 C21 45.68(14) . . . . ?
C4 Si2 C20 C21 165.34(11) . . . . ?
